data_1519619
loop_
_publ_author_name
'Itoh, Takahito'
'Tachino, Kyoko'
'Akira, Naoki'
'Uno, Takahiro'
'Kubo, Masataka'
'Tohnai, Norimitsu'
'Miyata, Mikiji'

_publ_section_title
;
 Twofold Helical Polymerization: Thermal Solid-State Polymerization of
 7-Cyano-7-(2&#x2032;-haloethoxycarbonyl)-1,4-benzoquinone Methides
;
_journal_issue 9
_journal_name_full Macromolecules
_journal_page_first 2935
_journal_paper_doi 10.1021/ma502606s
_journal_volume 48
_journal_year 2015
_chemical_formula_moiety 'C11 H8 F N O3 '
_chemical_formula_sum 'C11 H8 F N O3'
_chemical_formula_weight 221.19
_space_group_IT_number 14
_symmetry_cell_setting monoclinic
_symmetry_Int_Tables_number 14
_symmetry_space_group_name_Hall '-P 2ybc'
_symmetry_space_group_name_H-M 'P 1 21/c 1'
_cell_angle_alpha 90
_cell_angle_beta 103.34(2)
_cell_angle_gamma 90
_cell_formula_units_Z 4
_cell_length_a 10.072(2)
_cell_length_b 5.665(1)
_cell_length_c 17.929(3)
_cell_measurement_reflns_used 7839
_cell_measurement_temperature 93.2
_cell_measurement_theta_max 68.3
_cell_measurement_theta_min 4.5
_cell_volume 995.4(3)
_computing_cell_refinement PROCESS-AUTO
_computing_data_collection PROCESS-AUTO
_computing_data_reduction 'teXsan Ver. 1.10'
_computing_publication_material 'teXsan Ver. 1.10'
_computing_structure_refinement 'teXsan Ver. 1.10'
_computing_structure_solution SIR92
_diffrn_measured_fraction_theta_full 0.9796
_diffrn_measured_fraction_theta_max 0.9796
_diffrn_measurement_device_type 'Rigaku RAXIS-RAPID Imaging Plate'
_diffrn_measurement_method \w
_diffrn_radiation_type 'Cu K\a'
_diffrn_radiation_wavelength 1.5419
_diffrn_reflns_av_R_equivalents 0.135
_diffrn_reflns_limit_h_max 12
_diffrn_reflns_limit_h_min 0
_diffrn_reflns_limit_k_max 6
_diffrn_reflns_limit_k_min 0
_diffrn_reflns_limit_l_max 21
_diffrn_reflns_limit_l_min -21
_diffrn_reflns_number 10288
_diffrn_reflns_theta_full 68.20
_diffrn_reflns_theta_max 68.20
_exptl_absorpt_coefficient_mu 1.038
_exptl_absorpt_correction_T_max 0.901
_exptl_absorpt_correction_T_min 0.762
_exptl_absorpt_correction_type integration
_exptl_absorpt_process_details '(Higashi, 1999)'
_exptl_crystal_colour red
_exptl_crystal_density_diffrn 1.476
_exptl_crystal_density_method 'not measured'
_exptl_crystal_description platelet
_exptl_crystal_size_max 0.200
_exptl_crystal_size_mid 0.200
_exptl_crystal_size_min 0.100
_refine_diff_density_max 0.37
_refine_diff_density_min -0.46
_refine_ls_extinction_method none
_refine_ls_goodness_of_fit_ref 0.928
_refine_ls_hydrogen_treatment noref
_refine_ls_number_parameters 145
_refine_ls_number_reflns 1778
_refine_ls_R_factor_gt 0.0800
_refine_ls_shift/su_max 0.0001
_refine_ls_structure_factor_coef Fsqd
_refine_ls_weighting_details 'w = 1/[\s^2^(Fo^2^) + (0.05000(Max(Fo^2^,0) + 2Fc^2^)/3)^2^]'
_refine_ls_weighting_scheme calc
_refine_ls_wR_factor_ref 0.2310
_reflns_number_gt 710
_reflns_number_total 1778
_reflns_threshold_expression F^2^>2.0\s(F^2^)
_cod_data_source_file ma502606s_si_001.cif
_cod_data_source_block FQM_
_cod_depositor_comments 'Adding full bibliography for 1519616--1519619.cif.'
_cod_original_cell_volume 995.3(3)
_cod_original_formula_sum 'C11 H8 F N O3 '
_cod_database_code 1519619

loop_
_symmetry_equiv_pos_as_xyz
x,y,z
-x,1/2+y,1/2-z
-x,-y,-z
x,1/2-y,1/2+z

loop_
_atom_site_label
_atom_site_type_symbol
_atom_site_fract_x
_atom_site_fract_y
_atom_site_fract_z
_atom_site_U_iso_or_equiv
_atom_site_adp_type
_atom_site_occupancy
_atom_site_calc_flag
F(1) F 0.0734(4) 0.3489(8) 0.2988(2) 0.059(1) Uani 1.00 d
O(1) O 0.2954(4) 0.0466(8) 0.2901(2) 0.038(1) Uani 1.00 d
O(2) O 0.9917(4) 0.2092(9) 0.5703(3) 0.047(2) Uani 1.00 d
O(3) O 0.4791(5) 0.2554(8) 0.2746(3) 0.041(1) Uani 1.00 d
N(1) N 0.3887(5) -0.417(1) 0.4073(3) 0.043(2) Uani 1.00 d
C(1) C 0.8090(7) -0.059(1) 0.5370(4) 0.041(2) Uani 1.00 d
C(2) C 0.2098(7) 0.166(1) 0.2245(4) 0.039(2) Uani 1.00 d
C(3) C 0.4280(6) 0.106(1) 0.3081(4) 0.038(2) Uani 1.00 d
C(4) C 0.6254(6) 0.032(1) 0.4243(3) 0.034(2) Uani 1.00 d
C(5) C 0.4370(7) -0.243(1) 0.3938(4) 0.037(2) Uani 1.00 d
C(6) C 0.6981(6) 0.246(1) 0.4109(4) 0.038(2) Uani 1.00 d
C(7) C 0.6870(6) -0.116(1) 0.4893(4) 0.038(2) Uani 1.00 d
C(8) C 0.5024(7) -0.029(1) 0.3770(4) 0.036(2) Uani 1.00 d
C(9) C 0.8822(7) 0.157(1) 0.5260(4) 0.038(2) Uani 1.00 d
C(10) C 0.8166(7) 0.302(1) 0.4601(4) 0.041(2) Uani 1.00 d
C(11) C 0.1547(7) 0.394(1) 0.2458(4) 0.044(2) Uani 1.00 d
H(1) H 0.8480 -0.1653 0.5793 0.0459 Uiso 1.00 calc
H(2) H 0.2625 0.1885 0.1867 0.0439 Uiso 1.00 calc
H(3) H 0.1340 0.0653 0.2022 0.0439 Uiso 1.00 calc
H(4) H 0.6616 0.3457 0.3668 0.0418 Uiso 1.00 calc
H(5) H 0.6394 -0.2599 0.4984 0.0447 Uiso 1.00 calc
H(6) H 0.8598 0.4475 0.4501 0.0519 Uiso 1.00 calc
H(7) H 0.1046 0.4744 0.2009 0.0491 Uiso 1.00 calc
H(8) H 0.2323 0.4979 0.2680 0.0491 Uiso 1.00 calc

loop_
_atom_site_aniso_label
_atom_site_aniso_U_11
_atom_site_aniso_U_22
_atom_site_aniso_U_33
_atom_site_aniso_U_12
_atom_site_aniso_U_13
_atom_site_aniso_U_23
F(1) 0.064(3) 0.062(3) 0.051(2) 0.031(2) 0.015(2) 0.013(2)
O(1) 0.031(3) 0.036(3) 0.044(3) 0.003(2) 0.003(2) 0.008(2)
O(2) 0.043(3) 0.050(3) 0.044(3) 0.000(3) -0.001(2) 0.002(3)
O(3) 0.047(3) 0.033(3) 0.044(3) -0.003(2) 0.011(2) 0.004(2)
N(1) 0.039(3) 0.037(4) 0.048(4) -0.005(3) 0.002(3) 0.004(3)
C(1) 0.045(4) 0.034(4) 0.043(4) 0.006(4) 0.007(3) 0.010(4)
C(2) 0.048(4) 0.035(4) 0.031(3) 0.011(3) 0.003(3) 0.009(3)
C(3) 0.039(4) 0.033(4) 0.041(4) 0.015(3) 0.009(3) 0.012(3)
C(4) 0.042(4) 0.030(4) 0.030(3) 0.004(3) 0.007(3) 0.001(3)
C(5) 0.046(4) 0.032(4) 0.031(3) 0.001(3) 0.004(3) 0.004(3)
C(6) 0.041(4) 0.031(4) 0.035(3) -0.001(3) -0.002(3) 0.009(3)
C(7) 0.039(4) 0.034(4) 0.039(4) 0.009(3) 0.007(3) 0.000(3)
C(8) 0.048(4) 0.022(3) 0.039(4) -0.003(3) 0.010(3) 0.000(3)
C(9) 0.045(4) 0.032(4) 0.035(4) 0.014(3) 0.007(3) 0.009(3)
C(10) 0.051(4) 0.032(4) 0.041(4) 0.001(3) 0.009(3) 0.000(3)
C(11) 0.046(4) 0.041(4) 0.042(4) 0.001(4) 0.004(3) 0.000(4)

loop_
_atom_type_symbol
_atom_type_description
_atom_type_scat_dispersion_real
_atom_type_scat_dispersion_imag
_atom_type_scat_source
C C 0.018 0.009
;International Tables for Crystallography
(1992, Vol. C, Tables 4.2.6.8 and 6.1.1.1)
;
H H 0.000 0.000
;International Tables for Crystallography
(1992, Vol. C, Table 6.1.1.2)
;
F F 0.073 0.053
;International Tables for Crystallography
(1992, Vol. C, Tables 4.2.6.8 and 6.1.1.1)
;
N N 0.031 0.018
;International Tables for Crystallography
(1992, Vol. C, Tables 4.2.6.8 and 6.1.1.1)
;
O O 0.049 0.032
;International Tables for Crystallography
(1992, Vol. C, Tables 4.2.6.8 and 6.1.1.1)
;

loop_
_geom_angle_atom_site_label_1
_geom_angle_atom_site_label_2
_geom_angle_atom_site_label_3
_geom_angle
_geom_angle_site_symmetry_2
_geom_angle_site_symmetry_3
_geom_angle_publ_flag
C(2) O(1) C(3) 116.6(5) 1_555 1_555 yes
C(7) C(1) C(9) 121.5(6) 1_555 1_555 yes
O(1) C(2) C(11) 112.4(5) 1_555 1_555 yes
O(1) C(3) O(3) 124.6(6) 1_555 1_555 yes
O(1) C(3) C(8) 110.4(6) 1_555 1_555 yes
O(3) C(3) C(8) 125.0(6) 1_555 1_555 yes
C(6) C(4) C(7) 118.2(6) 1_555 1_555 yes
C(6) C(4) C(8) 121.3(6) 1_555 1_555 yes
C(7) C(4) C(8) 120.6(6) 1_555 1_555 yes
N(1) C(5) C(8) 177.8(7) 1_555 1_555 yes
C(4) C(6) C(10) 119.2(6) 1_555 1_555 yes
C(1) C(7) C(4) 121.4(6) 1_555 1_555 yes
C(3) C(8) C(4) 126.2(6) 1_555 1_555 yes
C(3) C(8) C(5) 115.8(6) 1_555 1_555 yes
C(4) C(8) C(5) 118.0(6) 1_555 1_555 yes
O(2) C(9) C(1) 120.9(6) 1_555 1_555 yes
O(2) C(9) C(10) 123.8(7) 1_555 1_555 yes
C(1) C(9) C(10) 115.3(6) 1_555 1_555 yes
C(6) C(10) C(9) 124.4(6) 1_555 1_555 yes
F(1) C(11) C(2) 108.9(6) 1_555 1_555 yes

loop_
_geom_bond_atom_site_label_1
_geom_bond_atom_site_label_2
_geom_bond_distance
_geom_bond_publ_flag
F(1) C(11) 1.414(8) yes
O(1) C(2) 1.454(7) yes
O(1) C(3) 1.343(7) yes
O(2) C(9) 1.237(8) yes
O(3) C(3) 1.217(7) yes
N(1) C(5) 1.151(8) yes
C(1) C(7) 1.363(9) yes
C(1) C(9) 1.469(9) yes
C(2) C(11) 1.489(9) yes
C(3) C(8) 1.499(9) yes
C(4) C(6) 1.465(9) yes
C(4) C(7) 1.454(8) yes
C(4) C(8) 1.373(8) yes
C(5) C(8) 1.445(9) yes
C(6) C(10) 1.347(9) yes
C(9) C(10) 1.464(9) yes

loop_
_geom_contact_atom_site_label_1
_geom_contact_atom_site_label_2
_geom_contact_distance
_geom_contact_site_symmetry_2
F(1) C(2) 3.314(8) 2_555
F(1) C(1) 3.339(8) 3_656
F(1) C(11) 3.423(8) 2_545
F(1) F(1) 3.476(5) 2_555
F(1) F(1) 3.476(5) 2_545
F(1) N(1) 3.574(7) 1_565
F(1) O(2) 3.594(7) 3_666
O(1) O(3) 3.231(6) 2_645
O(1) C(1) 3.496(8) 3_656
O(2) C(9) 3.149(7) 3_756
O(2) C(2) 3.188(7) 4_655
O(2) C(1) 3.198(8) 3_756
O(2) C(11) 3.248(8) 4_655
O(2) O(2) 3.491(10) 3_756
O(2) C(10) 3.491(8) 3_766
O(2) C(10) 3.589(9) 3_756
O(3) C(3) 2.768(8) 2_655
O(3) O(3) 3.024(3) 2_655
O(3) O(3) 3.024(3) 2_645
O(3) C(8) 3.025(8) 2_655
O(3) N(1) 3.307(7) 1_565
O(3) C(5) 3.318(8) 2_655
N(1) C(3) 3.306(9) 1_545
N(1) C(7) 3.413(9) 3_646
N(1) C(11) 3.455(9) 1_545
N(1) C(9) 3.542(8) 3_656
N(1) C(10) 3.553(9) 3_656
C(1) C(5) 3.467(10) 3_656
C(1) C(9) 3.589(9) 3_756
C(5) C(7) 3.360(9) 3_656
C(7) C(8) 3.488(9) 3_656
C(9) C(9) 3.27(1) 3_756

loop_
_geom_torsion_atom_site_label_1
_geom_torsion_atom_site_label_2
_geom_torsion_atom_site_label_3
_geom_torsion_atom_site_label_4
_geom_torsion
_geom_torsion_site_symmetry_1
_geom_torsion_site_symmetry_2
_geom_torsion_site_symmetry_3
_geom_torsion_site_symmetry_4
_geom_torsion_publ_flag
F(1) C(11) C(2) O(1) -61.0(7) 1_555 1_555 1_555 1_555 yes
O(1) C(3) C(8) C(4) -159.9(6) 1_555 1_555 1_555 1_555 yes
O(1) C(3) C(8) C(5) 20.6(8) 1_555 1_555 1_555 1_555 yes
O(2) C(9) C(1) C(7) 178.9(7) 1_555 1_555 1_555 1_555 yes
O(2) C(9) C(10) C(6) 179.2(7) 1_555 1_555 1_555 1_555 yes
O(3) C(3) O(1) C(2) 1.8(9) 1_555 1_555 1_555 1_555 yes
O(3) C(3) C(8) C(4) 17(1) 1_555 1_555 1_555 1_555 yes
O(3) C(3) C(8) C(5) -161.8(6) 1_555 1_555 1_555 1_555 yes
N(1) C(5) C(8) C(3) 126(18) 1_555 1_555 1_555 1_555 yes
N(1) C(5) C(8) C(4) -52(19) 1_555 1_555 1_555 1_555 yes
C(1) C(7) C(4) C(6) 0.0(10) 1_555 1_555 1_555 1_555 yes
C(1) C(7) C(4) C(8) -179.9(7) 1_555 1_555 1_555 1_555 yes
C(1) C(9) C(10) C(6) 0(1) 1_555 1_555 1_555 1_555 yes
C(2) O(1) C(3) C(8) 179.4(5) 1_555 1_555 1_555 1_555 yes
C(3) O(1) C(2) C(11) -87.1(7) 1_555 1_555 1_555 1_555 yes
C(3) C(8) C(4) C(6) 0(1) 1_555 1_555 1_555 1_555 yes
C(3) C(8) C(4) C(7) -179.7(6) 1_555 1_555 1_555 1_555 yes
C(4) C(6) C(10) C(9) 2(1) 1_555 1_555 1_555 1_555 yes
C(4) C(7) C(1) C(9) 1(1) 1_555 1_555 1_555 1_555 yes
C(5) C(8) C(4) C(6) 180.0(6) 1_555 1_555 1_555 1_555 yes
C(5) C(8) C(4) C(7) -0.2(9) 1_555 1_555 1_555 1_555 yes
C(7) C(1) C(9) C(10) -1.3(10) 1_555 1_555 1_555 1_555 yes
C(7) C(4) C(6) C(10) -1.7(10) 1_555 1_555 1_555 1_555 yes
C(8) C(4) C(6) C(10) 178.1(7) 1_555 1_555 1_555 1_555 yes
